data_1573959
loop_
_publ_author_name
'Maufort, Arthur'
'Van Landeghem, Melissa'
'Deutsch, Maxime'
'Banks, Peter'
'La Magna, Paola'
'Van Hecke, Kristof'
'Cerd&#xe1;, Jes&#xfa;s'
'Lutsen, Laurence'
'Vanderzande, Dirk'
'Quarti, Claudio'
'Beljonne, David'
'Pillet, S&#xe9;bastien'
'Vandewal, Koen'
'Van Gompel, Wouter T. M.'

_publ_section_title
;
 Structural rigidity, thermochromism and piezochromism of layered hybrid
 perovskites containing an interdigitated organic bilayer.
;
_journal_issue 13
_journal_name_full 'Chemical science'
_journal_page_first 5662
_journal_page_last 5675
_journal_paper_doi 10.1039/d4sc06637e
_journal_volume 16
_journal_year 2025
_chemical_formula_moiety 'I4 Pb, 2(C8 H9 F2 N4)'
_chemical_formula_sum 'C16 H18 F4 I4 N8 Pb'
_chemical_formula_weight 1113.17
_space_group_crystal_system orthorhombic
_space_group_IT_number 62
_space_group_name_Hall '-P 2ac 2n'
_space_group_name_H-M_alt 'P n m a'
_atom_sites_solution_hydrogens geom
_audit_creation_date 2024-02-08
_audit_creation_method
;
Olex2 1.5
(compiled 2023.08.24 svn.re1ec1418 for OlexSys, GUI svn.r6817)
;
_audit_update_record
;
2024-06-26 deposited with the CCDC.	2025-02-24 downloaded from the CCDC.
;
_cell_angle_alpha 90
_cell_angle_beta 90
_cell_angle_gamma 90
_cell_formula_units_Z 4
_cell_length_a 12.5017(9)
_cell_length_b 27.526(4)
_cell_length_c 6.2872(4)
_cell_measurement_reflns_used 9998
_cell_measurement_temperature 300(3)
_cell_measurement_theta_max 25.534
_cell_measurement_theta_min 3.259
_cell_volume 2163.6(4)
_computing_cell_refinement 'SAINT V8.40B (?, 2016)'
_computing_data_reduction 'SAINT V8.40B (?, 2016)'
_computing_molecular_graphics 'Olex2 1.5 (Dolomanov et al., 2009)'
_computing_publication_material 'Olex2 1.5 (Dolomanov et al., 2009)'
_computing_structure_refinement 'XL  (Sheldrick, 2008)'
_diffrn_ambient_pressure 4.81e+06
_diffrn_ambient_temperature 300(3)
_diffrn_measured_fraction_theta_full 0.424
_diffrn_measured_fraction_theta_max 0.394
_diffrn_measurement_device_type 'Bruker D8 Venture PHOTON III CMOS'
_diffrn_measurement_method '\w scans'
_diffrn_radiation_type MoK\a
_diffrn_radiation_wavelength 0.71073
_diffrn_reflns_av_R_equivalents 0.0360
_diffrn_reflns_av_unetI/netI 0.0153
_diffrn_reflns_Laue_measured_fraction_full 0.424
_diffrn_reflns_Laue_measured_fraction_max 0.394
_diffrn_reflns_limit_h_max 15
_diffrn_reflns_limit_h_min -14
_diffrn_reflns_limit_k_max 10
_diffrn_reflns_limit_k_min -11
_diffrn_reflns_limit_l_max 7
_diffrn_reflns_limit_l_min -7
_diffrn_reflns_number 21911
_diffrn_reflns_point_group_measured_fraction_full 0.424
_diffrn_reflns_point_group_measured_fraction_max 0.394
_diffrn_reflns_theta_full 25.242
_diffrn_reflns_theta_max 26.069
_diffrn_reflns_theta_min 3.259
_diffrn_source_current 1.0
_diffrn_source_power 0.05
_diffrn_source_voltage 50.0
_diffrn_standards_number 0
_exptl_absorpt_coefficient_mu 13.566
_exptl_absorpt_correction_T_max 0.7453
_exptl_absorpt_correction_T_min 0.5984
_exptl_absorpt_correction_type multi-scan
_exptl_absorpt_process_details
;
SADABS-2016/2 (Bruker,2016/2) was used for absorption correction.
wR2(int) was 0.0889 before and 0.0649 after correction.
The Ratio of minimum to maximum transmission is 0.8029.
The \l/2 correction factor is Not present.
;
_exptl_crystal_colour 'dark red'
_exptl_crystal_density_diffrn 3.417
_exptl_crystal_description plate
_exptl_crystal_F_000 2000
_exptl_crystal_size_max 0.167
_exptl_crystal_size_mid 0.096
_exptl_crystal_size_min 0.050
_refine_diff_density_max 0.501
_refine_diff_density_min -0.551
_refine_diff_density_rms 0.107
_refine_ls_extinction_method none
_refine_ls_goodness_of_fit_ref 1.191
_refine_ls_hydrogen_treatment constr
_refine_ls_matrix_type full
_refine_ls_number_parameters 95
_refine_ls_number_reflns 861
_refine_ls_number_restraints 0
_refine_ls_restrained_S_all 1.191
_refine_ls_R_factor_all 0.0236
_refine_ls_R_factor_gt 0.0223
_refine_ls_shift/su_max 0.000
_refine_ls_shift/su_mean 0.000
_refine_ls_structure_factor_coef Fsqd
_refine_ls_weighting_details 'w=1/[\s^2^(Fo^2^)+20.2255P] where P=(Fo^2^+2Fc^2^)/3'
_refine_ls_weighting_scheme calc
_refine_ls_wR_factor_gt 0.0456
_refine_ls_wR_factor_ref 0.0459
_reflns_Friedel_coverage 0.000
_reflns_number_gt 830
_reflns_number_total 861
_reflns_threshold_expression 'I > 2\s(I)'
_cod_data_source_file d4sc06637e4.cif
_cod_data_source_block 4p81gpa_good
_cod_depositor_comments 'Adding full bibliography for 1573956--1573967.cif.'
_cod_database_code 1573959
_shelx_shelxl_version_number 2019/1
_shelx_space_group_comment
;
The symmetry employed for this shelxl refinement is uniquely defined
by the following loop, which should always be used as a source of
symmetry information in preference to the above space-group names.
They are only intended as comments.
;
_olex2_refinement_description
;
1. Fixed Uiso
 At 1.2 times of:
  All C(H) groups, All C(H,H) groups
 At 1.5 times of:
  All N(H,H,H) groups
2.a Secondary CH2 refined with riding coordinates:
 C2(H2A,H2B), C1(H1D,H1E)
2.b Aromatic/amide H refined with riding coordinates:
 C5(H5), C8(H8)
2.c Idealised Me refined as rotating group:
 N1(H1A,H1B,H1C)
;
_olex2_submission_special_instructions 'No special instructions were received'
_olex2_exptl_crystal_mounting_method 'Crystal mounted in a Diamond anvil cell of 100 degre opening angle'

loop_
_space_group_symop_operation_xyz
'x, y, z'
'-x+1/2, -y, z+1/2'
'-x, y+1/2, -z'
'x+1/2, -y+1/2, -z+1/2'
'-x, -y, -z'
'x-1/2, y, -z-1/2'
'x, -y-1/2, z'
'-x-1/2, y-1/2, z-1/2'

loop_
_atom_site_label
_atom_site_type_symbol
_atom_site_fract_x
_atom_site_fract_y
_atom_site_fract_z
_atom_site_U_iso_or_equiv
_atom_site_adp_type
_atom_site_occupancy
_atom_site_site_symmetry_order
_atom_site_calc_flag
_atom_site_refinement_flags_posn
_atom_site_refinement_flags_adp
_atom_site_refinement_flags_occupancy
_atom_site_disorder_assembly
_atom_site_disorder_group
Pb1 Pb 0.35613(3) 0.750000 0.69605(6) 0.0292(6) Uani 1 2 d S T P . .
I1 I 0.36034(6) 0.750000 0.20278(10) 0.0280(10) Uani 1 2 d S T P . .
I2 I 0.10691(5) 0.750000 0.76702(11) 0.0321(10) Uani 1 2 d S T P . .
I3 I 0.32488(4) 0.63997(5) 0.66533(8) 0.0304(7) Uani 1 1 d . . . . .
F2 F 0.4415(4) 0.4043(5) 0.3734(9) 0.029(8) Uani 1 1 d . . . . .
F1 F 0.2614(3) 0.4458(4) 0.4513(7) 0.025(6) Uani 1 1 d . . . . .
N4 N 0.4087(5) 0.5980(7) 0.1918(10) 0.0184(16) Uiso 1 1 d . . . . .
N2 N 0.5111(5) 0.6024(6) 0.1313(10) 0.0188(16) Uiso 1 1 d . . . . .
C3 C 0.5067(6) 0.5288(8) 0.2217(12) 0.0184(19) Uiso 1 1 d . . . . .
C6 C 0.3372(6) 0.4751(8) 0.3679(12) 0.018(2) Uiso 1 1 d . . . . .
N3 N 0.5736(5) 0.5622(6) 0.1462(9) 0.0200(16) Uiso 1 1 d . . . . .
N1 N 0.6974(5) 0.6490(6) 0.3364(10) 0.0238(17) Uiso 1 1 d . . . . .
H1A H 0.680784 0.618640 0.372565 0.036 Uiso 1 1 calc R U . . .
H1B H 0.723607 0.664513 0.449044 0.036 Uiso 1 1 calc R U . . .
H1C H 0.746196 0.648539 0.233342 0.036 Uiso 1 1 calc R U . . .
C2 C 0.5516(6) 0.6497(7) 0.0706(12) 0.0201(19) Uiso 1 1 d . . . . .
H2A H 0.493732 0.669313 0.014073 0.024 Uiso 1 1 calc R U . . .
H2B H 0.605279 0.646043 -0.039577 0.024 Uiso 1 1 calc R U . . .
C7 C 0.4374(7) 0.4518(11) 0.3315(15) 0.019(3) Uiso 1 1 d . . . . .
C1 C 0.5996(6) 0.6745(7) 0.2597(12) 0.028(2) Uiso 1 1 d . . . . .
H1D H 0.617827 0.707633 0.222166 0.034 Uiso 1 1 calc R U . . .
H1E H 0.547296 0.675587 0.373513 0.034 Uiso 1 1 calc R U . . .
C5 C 0.3175(6) 0.5222(8) 0.3305(12) 0.019(2) Uiso 1 1 d . . . . .
H5 H 0.251233 0.536328 0.356590 0.023 Uiso 1 1 calc R U . . .
C4 C 0.4054(5) 0.5491(8) 0.2481(11) 0.0118(17) Uiso 1 1 d . . . . .
C8 C 0.5228(6) 0.4778(8) 0.2576(12) 0.0164(19) Uiso 1 1 d . . . . .
H8 H 0.588463 0.463127 0.231566 0.020 Uiso 1 1 calc R U . . .

loop_
_atom_site_aniso_label
_atom_site_aniso_U_11
_atom_site_aniso_U_22
_atom_site_aniso_U_33
_atom_site_aniso_U_23
_atom_site_aniso_U_13
_atom_site_aniso_U_12
Pb1 0.0195(2) 0.048(2) 0.0205(2) 0.000 -0.00013(16) 0.000
I1 0.0233(4) 0.042(3) 0.0184(4) 0.000 0.0000(3) 0.000
I2 0.0161(3) 0.055(3) 0.0254(4) 0.000 0.0002(3) 0.000
I3 0.0243(3) 0.044(2) 0.0232(3) 0.0006(5) 0.00019(19) 0.0048(5)
F2 0.027(3) 0.02(3) 0.036(3) -0.003(5) 0.0068(19) 0.001(5)
F1 0.022(2) 0.022(19) 0.033(2) 0.009(4) 0.0058(18) -0.006(4)

loop_
_atom_type_symbol
_atom_type_description
_atom_type_scat_dispersion_real
_atom_type_scat_dispersion_imag
_atom_type_scat_source
C C 0.0033 0.0016 'International Tables Vol C Tables 4.2.6.8 and 6.1.1.4'
H H 0.0000 0.0000 'International Tables Vol C Tables 4.2.6.8 and 6.1.1.4'
F F 0.0171 0.0103 'International Tables Vol C Tables 4.2.6.8 and 6.1.1.4'
I I -0.4742 1.8119 'International Tables Vol C Tables 4.2.6.8 and 6.1.1.4'
N N 0.0061 0.0033 'International Tables Vol C Tables 4.2.6.8 and 6.1.1.4'
Pb Pb -3.3944 10.1111 'International Tables Vol C Tables 4.2.6.8 and 6.1.1.4'

loop_
_geom_angle_atom_site_label_1
_geom_angle_atom_site_label_2
_geom_angle_atom_site_label_3
_geom_angle
_geom_angle_site_symmetry_1
_geom_angle_site_symmetry_3
_geom_angle_publ_flag
I1 Pb1 I1 178.08(3) . 1_556 ?
I1 Pb1 I2 99.12(2) . . ?
I1 Pb1 I2 93.27(2) . 6_657 ?
I2 Pb1 I1 84.82(2) 6_657 1_556 ?
I2 Pb1 I1 82.79(2) . 1_556 ?
I2 Pb1 I2 167.615(15) 6_657 . ?
I3 Pb1 I1 86.505(12) 7_575 . ?
I3 Pb1 I1 93.740(12) 7_575 1_556 ?
I3 Pb1 I1 86.505(12) . . ?
I3 Pb1 I1 93.740(12) . 1_556 ?
I3 Pb1 I2 97.585(12) . 6_657 ?
I3 Pb1 I2 83.255(12) . . ?
I3 Pb1 I2 97.584(12) 7_575 6_657 ?
I3 Pb1 I2 83.256(12) 7_575 . ?
I3 Pb1 I3 163.62(2) . 7_575 ?
Pb1 I1 Pb1 178.08(3) . 1_554 ?
Pb1 I2 Pb1 176.09(3) 6_557 . ?
N2 N4 C4 100.7(12) . . ?
N4 N2 N3 117.2(14) . . ?
N4 N2 C2 119.2(15) . . ?
N3 N2 C2 123.3(8) . . ?
N3 C3 C4 109.6(18) . . ?
N3 C3 C8 130.1(10) . . ?
C4 C3 C8 120.0(14) . . ?
F1 C6 C7 114.3(19) . . ?
C5 C6 F1 121.1(9) . . ?
C5 C6 C7 124.5(15) . . ?
C3 N3 N2 103.1(9) . . ?
H1A N1 H1B 109.5 . . ?
H1A N1 H1C 109.5 . . ?
H1B N1 H1C 109.5 . . ?
C1 N1 H1A 109.5 . . ?
C1 N1 H1B 109.5 . . ?
C1 N1 H1C 109.5 . . ?
N2 C2 H2A 109.7 . . ?
N2 C2 H2B 109.7 . . ?
N2 C2 C1 109.9(10) . . ?
H2A C2 H2B 108.2 . . ?
C1 C2 H2A 109.7 . . ?
C1 C2 H2B 109.7 . . ?
F2 C7 C6 116.2(14) . . ?
F2 C7 C8 123.4(15) . . ?
C8 C7 C6 120(2) . . ?
N1 C1 C2 111.8(13) . . ?
N1 C1 H1D 109.3 . . ?
N1 C1 H1E 109.3 . . ?
C2 C1 H1D 109.3 . . ?
C2 C1 H1E 109.3 . . ?
H1D C1 H1E 107.9 . . ?
C6 C5 H5 122.4 . . ?
C6 C5 C4 115.2(12) . . ?
C4 C5 H5 122.4 . . ?
N4 C4 C5 128.2(12) . . ?
C3 C4 N4 109.3(12) . . ?
C3 C4 C5 122.5(19) . . ?
C3 C8 H8 121.4 . . ?
C7 C8 C3 117.2(14) . . ?
C7 C8 H8 121.4 . . ?

loop_
_geom_bond_atom_site_label_1
_geom_bond_atom_site_label_2
_geom_bond_distance
_geom_bond_site_symmetry_2
_geom_bond_publ_flag
Pb1 I1 3.1863(8) 1_556 ?
Pb1 I1 3.1018(8) . ?
Pb1 I2 3.1475(8) . ?
Pb1 I2 3.1437(8) 6_657 ?
Pb1 I3 3.0598(15) . ?
Pb1 I3 3.0599(15) 7_575 ?
F2 C7 1.34(3) . ?
F1 C6 1.349(16) . ?
N4 N2 1.340(9) . ?
N4 C4 1.39(2) . ?
N2 N3 1.36(2) . ?
N2 C2 1.45(2) . ?
C3 N3 1.33(2) . ?
C3 C4 1.394(16) . ?
C3 C8 1.43(3) . ?
C6 C7 1.43(2) . ?
C6 C5 1.34(3) . ?
N1 H1A 0.8900 . ?
N1 H1B 0.8900 . ?
N1 H1C 0.8900 . ?
N1 C1 1.489(15) . ?
C2 H2A 0.9700 . ?
C2 H2B 0.9700 . ?
C2 C1 1.496(16) . ?
C7 C8 1.37(2) . ?
C1 H1D 0.9700 . ?
C1 H1E 0.9700 . ?
C5 H5 0.9300 . ?
C5 C4 1.422(19) . ?
C8 H8 0.9300 . ?

loop_
_geom_torsion_atom_site_label_1
_geom_torsion_atom_site_label_2
_geom_torsion_atom_site_label_3
_geom_torsion_atom_site_label_4
_geom_torsion
_geom_torsion_site_symmetry_1
_geom_torsion_site_symmetry_2
_geom_torsion_site_symmetry_3
_geom_torsion_site_symmetry_4
_geom_torsion_publ_flag
F2 C7 C8 C3 -179.4(11) . . . . ?
F1 C6 C7 F2 3.4(15) . . . . ?
F1 C6 C7 C8 -176.7(9) . . . . ?
F1 C6 C5 C4 178.3(7) . . . . ?
N4 N2 N3 C3 0.3(10) . . . . ?
N4 N2 C2 C1 92.2(9) . . . . ?
N2 N4 C4 C3 1.6(10) . . . . ?
N2 N4 C4 C5 178.6(8) . . . . ?
N2 C2 C1 N1 66.4(12) . . . . ?
C6 C7 C8 C3 0.7(16) . . . . ?
C6 C5 C4 N4 179.1(10) . . . . ?
C6 C5 C4 C3 -4.2(14) . . . . ?
N3 N2 C2 C1 -82.5(12) . . . . ?
N3 C3 C4 N4 -1.6(11) . . . . ?
N3 C3 C4 C5 -178.8(8) . . . . ?
N3 C3 C8 C7 -178.0(9) . . . . ?
C2 N2 N3 C3 175.1(8) . . . . ?
C7 C6 C5 C4 0.3(16) . . . . ?
C5 C6 C7 F2 -178.5(11) . . . . ?
C5 C6 C7 C8 1.4(18) . . . . ?
C4 N4 N2 N3 -1.2(10) . . . . ?
C4 N4 N2 C2 -176.2(8) . . . . ?
C4 C3 N3 N2 0.8(9) . . . . ?
C4 C3 C8 C7 -4.4(15) . . . . ?
C8 C3 N3 N2 174.9(10) . . . . ?
C8 C3 C4 N4 -176.3(9) . . . . ?
C8 C3 C4 C5 6.4(14) . . . . ?
